data_7712932
loop_
_publ_author_name
'Stephens, Liam J.'
'Dallerba, Elena'
'Kelderman, Jenisi T. A.'
'Levina, Aviva'
'Werrett, Melissa V.'
'Lay, Peter A.'
'Massi, Massimiliano'
'Andrews, Philip C.'

_publ_section_title
;
 Synthesis and the photophysical and biological properties of tricarbonyl
 Re(I) diimine complexes bound to thiotetrazolato ligands.
;
_journal_issue 15
_journal_name_full 'Dalton transactions (Cambridge, England : 2003)'
_journal_page_first 4835
_journal_page_last 4848
_journal_paper_doi 10.1039/d2dt03237f
_journal_volume 52
_journal_year 2023
_chemical_formula_moiety 'C22 H12 Cl N6 O3 Re S'
_chemical_formula_sum 'C22 H12 Cl N6 O3 Re S'
_chemical_formula_weight 662.09
_space_group_crystal_system monoclinic
_space_group_IT_number 14
_space_group_name_Hall '-P 2yn'
_space_group_name_H-M_alt 'P 1 21/n 1'
_atom_sites_solution_hydrogens geom
_atom_sites_solution_primary dual
_audit_creation_method SHELXL-2018/3
_audit_update_record
;
2023-02-21 deposited with the CCDC.	2023-03-14 downloaded from the CCDC.
;
_cell_angle_alpha 90
_cell_angle_beta 101.415(3)
_cell_angle_gamma 90
_cell_formula_units_Z 4
_cell_length_a 7.3952(2)
_cell_length_b 17.0085(6)
_cell_length_c 17.8443(6)
_cell_measurement_reflns_used 8699
_cell_measurement_temperature 123(2)
_cell_measurement_theta_max 31.7230
_cell_measurement_theta_min 3.6890
_cell_volume 2200.08(12)
_computing_cell_refinement 'CrysAlisPro 1.171.40.68a (Rigaku OD, 2019)'
_computing_data_collection 'CrysAlisPro 1.171.40.68a (Rigaku OD, 2019)'
_computing_data_reduction 'CrysAlisPro 1.171.40.68a (Rigaku OD, 2019)'
_computing_structure_refinement 'SHELXL-2018/3 (Sheldrick, 2018)'
_computing_structure_solution 'SHELXT 2018/2 (Sheldrick, 2018)'
_diffrn_ambient_temperature 123(2)
_diffrn_detector_area_resol_mean 10.0000
_diffrn_measured_fraction_theta_full 0.998
_diffrn_measured_fraction_theta_max 0.998
_diffrn_measurement_device_type 'XtaLAB Synergy, Dualflex, HyPix'
_diffrn_measurement_method '\w scans'
_diffrn_radiation_type MoK\a
_diffrn_radiation_wavelength 0.71073
_diffrn_reflns_av_R_equivalents 0.0711
_diffrn_reflns_av_unetI/netI 0.0711
_diffrn_reflns_Laue_measured_fraction_full 0.998
_diffrn_reflns_Laue_measured_fraction_max 0.998
_diffrn_reflns_limit_h_max 9
_diffrn_reflns_limit_h_min -9
_diffrn_reflns_limit_k_max 21
_diffrn_reflns_limit_k_min -22
_diffrn_reflns_limit_l_max 23
_diffrn_reflns_limit_l_min -22
_diffrn_reflns_number 18828
_diffrn_reflns_point_group_measured_fraction_full 0.998
_diffrn_reflns_point_group_measured_fraction_max 0.998
_diffrn_reflns_theta_full 25.242
_diffrn_reflns_theta_max 28.000
_diffrn_reflns_theta_min 3.248
_diffrn_source 'micro-focus sealed X-ray tube'
_exptl_absorpt_coefficient_mu 5.779
_exptl_absorpt_correction_T_max 1.00000
_exptl_absorpt_correction_T_min 0.22344
_exptl_absorpt_correction_type multi-scan
_exptl_absorpt_process_details
;
CrysAlisPro 1.171.40.68a (Rigaku Oxford Diffraction, 2019)
Empirical absorption correction using spherical harmonics,
 implemented in SCALE3 ABSPACK scaling algorithm.
;
_exptl_crystal_colour yellow
_exptl_crystal_density_diffrn 1.999
_exptl_crystal_description plate
_exptl_crystal_F_000 1272
_exptl_crystal_size_max 0.150
_exptl_crystal_size_mid 0.110
_exptl_crystal_size_min 0.016
_refine_diff_density_max 1.458
_refine_diff_density_min -1.298
_refine_diff_density_rms 0.205
_refine_ls_extinction_method none
_refine_ls_goodness_of_fit_ref 1.030
_refine_ls_hydrogen_treatment constr
_refine_ls_matrix_type full
_refine_ls_number_parameters 307
_refine_ls_number_reflns 5311
_refine_ls_number_restraints 0
_refine_ls_restrained_S_all 1.030
_refine_ls_R_factor_all 0.0499
_refine_ls_R_factor_gt 0.0338
_refine_ls_shift/su_max 0.002
_refine_ls_shift/su_mean 0.000
_refine_ls_structure_factor_coef Fsqd
_refine_ls_weighting_details 'w=1/[\s^2^(Fo^2^)+(0.0065P)^2^] where P=(Fo^2^+2Fc^2^)/3'
_refine_ls_weighting_scheme calc
_refine_ls_wR_factor_gt 0.0672
_refine_ls_wR_factor_ref 0.0717
_reflns_Friedel_coverage 0.000
_reflns_number_gt 4092
_reflns_number_total 5311
_reflns_threshold_expression 'I > 2\s(I)'
_cod_data_source_file d2dt03237f2.cif
_cod_data_source_block ls-2-63
_cod_original_sg_symbol_H-M 'P 21/n'
_cod_database_code 7712932
_shelx_shelxl_version_number 2018/3
_shelx_space_group_comment
;
The symmetry employed for this shelxl refinement is uniquely defined
by the following loop, which should always be used as a source of
symmetry information in preference to the above space-group names.
They are only intended as comments.
;
_shelx_estimated_absorpt_t_min 0.478
_shelx_estimated_absorpt_t_max 0.913

loop_
_space_group_symop_operation_xyz
'x, y, z'
'-x+1/2, y+1/2, -z+1/2'
'-x, -y, -z'
'x-1/2, -y-1/2, z-1/2'

loop_
_atom_site_label
_atom_site_type_symbol
_atom_site_fract_x
_atom_site_fract_y
_atom_site_fract_z
_atom_site_U_iso_or_equiv
_atom_site_adp_type
_atom_site_occupancy
_atom_site_site_symmetry_order
_atom_site_calc_flag
_atom_site_refinement_flags_posn
_atom_site_refinement_flags_adp
_atom_site_refinement_flags_occupancy
_atom_site_disorder_assembly
_atom_site_disorder_group
Re1 Re 0.39245(2) 0.87411(2) 0.58990(2) 0.01084(6) Uani 1 1 d . . . . .
Cl1 Cl -0.2445(2) 0.40232(8) 0.30575(8) 0.0306(3) Uani 1 1 d . . . . .
S1 S 0.43911(16) 0.67810(7) 0.48809(7) 0.0188(3) Uani 1 1 d . . . . .
O1 O 0.6608(5) 0.8661(2) 0.4777(2) 0.0230(8) Uani 1 1 d . . . . .
O2 O 0.1466(5) 0.9697(2) 0.4634(2) 0.0265(8) Uani 1 1 d . . . . .
O3 O 0.5942(5) 1.0236(2) 0.65540(19) 0.0232(8) Uani 1 1 d . . . . .
N1 N 0.2173(5) 0.7717(2) 0.5534(2) 0.0121(8) Uani 1 1 d . . . . .
N2 N 0.0394(5) 0.7724(2) 0.5650(2) 0.0163(9) Uani 1 1 d . . . . .
N3 N -0.0491(5) 0.7130(2) 0.5328(2) 0.0177(9) Uani 1 1 d . . . . .
N4 N 0.0709(5) 0.6709(2) 0.4984(2) 0.0133(8) Uani 1 1 d . . . . .
N5 N 0.5350(5) 0.7926(2) 0.6758(2) 0.0121(8) Uani 1 1 d . . . . .
N6 N 0.2314(5) 0.8767(2) 0.6791(2) 0.0111(7) Uani 1 1 d . . . . .
C1 C 0.2405(6) 0.7072(3) 0.5124(3) 0.0123(9) Uani 1 1 d . . . . .
C2 C -0.0003(6) 0.6059(3) 0.4519(2) 0.0115(9) Uani 1 1 d . . . . .
C3 C -0.1615(6) 0.5696(3) 0.4659(3) 0.0164(10) Uani 1 1 d . . . . .
H3 H -0.218291 0.587543 0.506027 0.020 Uiso 1 1 calc R U . . .
C4 C -0.2359(7) 0.5072(3) 0.4200(3) 0.0198(11) Uani 1 1 d . . . . .
H4 H -0.345763 0.482571 0.428047 0.024 Uiso 1 1 calc R U . . .
C5 C -0.1505(7) 0.4808(3) 0.3626(3) 0.0205(11) Uani 1 1 d . . . . .
C6 C 0.0064(7) 0.5170(3) 0.3480(3) 0.0200(11) Uani 1 1 d . . . . .
H6 H 0.062262 0.498934 0.307556 0.024 Uiso 1 1 calc R U . . .
C7 C 0.0809(6) 0.5798(3) 0.3930(3) 0.0182(10) Uani 1 1 d . . . . .
H7 H 0.188404 0.605184 0.383353 0.022 Uiso 1 1 calc R U . . .
C8 C 0.5579(7) 0.8646(3) 0.5186(3) 0.0177(10) Uani 1 1 d . . . . .
C9 C 0.2389(6) 0.9361(3) 0.5127(3) 0.0144(10) Uani 1 1 d . . . . .
C10 C 0.5228(6) 0.9669(3) 0.6297(3) 0.0159(10) Uani 1 1 d . . . . .
C11 C 0.6881(6) 0.7509(3) 0.6735(3) 0.0174(10) Uani 1 1 d . . . . .
H15 H 0.748449 0.758134 0.631678 0.021 Uiso 1 1 calc R U . . .
C12 C 0.7608(6) 0.6974(3) 0.7306(3) 0.0202(11) Uani 1 1 d . . . . .
H16 H 0.870280 0.669465 0.727475 0.024 Uiso 1 1 calc R U . . .
C13 C 0.6767(7) 0.6845(3) 0.7912(3) 0.0213(11) Uani 1 1 d . . . . .
H17 H 0.727479 0.648311 0.830276 0.026 Uiso 1 1 calc R U . . .
C14 C 0.5125(7) 0.7261(3) 0.7949(3) 0.0163(10) Uani 1 1 d . . . . .
C15 C 0.4484(6) 0.7796(3) 0.7362(3) 0.0120(9) Uani 1 1 d . . . . .
C16 C 0.2854(6) 0.8245(3) 0.7365(2) 0.0112(9) Uani 1 1 d . . . . .
C17 C 0.1867(6) 0.8131(3) 0.7964(3) 0.0152(10) Uani 1 1 d . . . . .
C18 C 0.0319(6) 0.8612(3) 0.7960(3) 0.0188(11) Uani 1 1 d . . . . .
H27 H -0.037098 0.856557 0.835322 0.023 Uiso 1 1 calc R U . . .
C19 C -0.0186(6) 0.9149(3) 0.7385(3) 0.0183(10) Uani 1 1 d . . . . .
H26 H -0.122100 0.948103 0.738262 0.022 Uiso 1 1 calc R U . . .
C20 C 0.0823(6) 0.9209(3) 0.6801(3) 0.0152(10) Uani 1 1 d . . . . .
H25 H 0.043553 0.957500 0.639900 0.018 Uiso 1 1 calc R U . . .
C21 C 0.4073(7) 0.7142(3) 0.8533(3) 0.0173(10) Uani 1 1 d . . . . .
H19 H 0.446938 0.676399 0.892305 0.021 Uiso 1 1 calc R U . . .
C22 C 0.2531(7) 0.7560(3) 0.8533(3) 0.0175(10) Uani 1 1 d . . . . .
H20 H 0.186140 0.747031 0.892741 0.021 Uiso 1 1 calc R U . . .

loop_
_atom_site_aniso_label
_atom_site_aniso_U_11
_atom_site_aniso_U_22
_atom_site_aniso_U_33
_atom_site_aniso_U_23
_atom_site_aniso_U_13
_atom_site_aniso_U_12
Re1 0.01197(9) 0.01059(10) 0.01029(10) -0.00024(8) 0.00299(6) -0.00023(8)
Cl1 0.0360(7) 0.0207(7) 0.0311(7) -0.0111(6) -0.0029(6) -0.0073(6)
S1 0.0127(5) 0.0206(7) 0.0250(7) -0.0060(5) 0.0081(5) -0.0002(5)
O1 0.0285(18) 0.021(2) 0.0258(19) -0.0008(16) 0.0207(17) -0.0012(15)
O2 0.0225(18) 0.036(2) 0.0199(19) 0.0097(17) 0.0013(15) 0.0098(17)
O3 0.032(2) 0.0143(19) 0.0226(19) -0.0028(15) 0.0050(16) -0.0116(16)
N1 0.0116(17) 0.011(2) 0.014(2) 0.0029(16) 0.0045(16) -0.0009(15)
N2 0.0137(18) 0.016(2) 0.020(2) -0.0009(17) 0.0057(17) -0.0005(16)
N3 0.0145(18) 0.017(2) 0.022(2) -0.0079(18) 0.0062(17) -0.0005(17)
N4 0.0140(18) 0.015(2) 0.0115(19) -0.0011(16) 0.0025(16) -0.0009(16)
N5 0.0132(18) 0.010(2) 0.0134(19) 0.0000(16) 0.0034(16) -0.0024(15)
N6 0.0132(16) 0.0133(19) 0.0070(17) -0.0033(16) 0.0027(14) 0.0005(16)
C1 0.015(2) 0.009(2) 0.015(2) 0.0027(19) 0.0082(19) 0.0028(18)
C2 0.0092(19) 0.012(2) 0.012(2) -0.0033(17) -0.0029(17) -0.0012(17)
C3 0.017(2) 0.015(3) 0.016(2) 0.003(2) 0.0000(19) 0.0028(19)
C4 0.018(2) 0.014(3) 0.027(3) 0.005(2) 0.002(2) -0.0013(19)
C5 0.027(3) 0.011(2) 0.020(3) 0.000(2) -0.005(2) -0.002(2)
C6 0.023(2) 0.019(3) 0.017(2) -0.005(2) 0.002(2) 0.002(2)
C7 0.019(2) 0.017(3) 0.019(3) 0.002(2) 0.004(2) -0.004(2)
C8 0.024(2) 0.004(2) 0.023(3) -0.0005(19) 0.000(2) -0.0010(19)
C9 0.017(2) 0.011(2) 0.016(2) -0.001(2) 0.007(2) -0.0004(19)
C10 0.012(2) 0.023(3) 0.012(2) 0.003(2) 0.0003(19) 0.001(2)
C11 0.015(2) 0.017(3) 0.020(3) 0.000(2) 0.002(2) 0.0006(19)
C12 0.013(2) 0.018(3) 0.029(3) -0.005(2) 0.002(2) 0.0037(19)
C13 0.024(3) 0.010(2) 0.027(3) 0.001(2) -0.002(2) 0.003(2)
C14 0.022(2) 0.011(2) 0.013(2) -0.0018(19) -0.002(2) 0.0016(19)
C15 0.013(2) 0.007(2) 0.015(2) -0.0026(18) -0.0001(18) 0.0001(17)
C16 0.012(2) 0.012(2) 0.009(2) 0.0020(18) -0.0007(18) -0.0015(18)
C17 0.019(2) 0.016(2) 0.013(2) -0.0026(19) 0.0060(19) -0.0042(19)
C18 0.017(2) 0.028(3) 0.013(2) -0.003(2) 0.0052(19) -0.002(2)
C19 0.013(2) 0.024(3) 0.016(2) -0.003(2) 0.0001(19) 0.005(2)
C20 0.016(2) 0.018(3) 0.012(2) -0.0016(19) 0.0031(19) 0.0032(19)
C21 0.029(3) 0.010(2) 0.012(2) 0.0027(19) 0.003(2) -0.001(2)
C22 0.026(2) 0.016(3) 0.011(2) 0.0002(19) 0.004(2) -0.004(2)

loop_
_atom_type_symbol
_atom_type_description
_atom_type_scat_dispersion_real
_atom_type_scat_dispersion_imag
_atom_type_scat_source
C C 0.0033 0.0016 'International Tables Vol C Tables 4.2.6.8 and 6.1.1.4'
H H 0.0000 0.0000 'International Tables Vol C Tables 4.2.6.8 and 6.1.1.4'
Cl Cl 0.1484 0.1585 'International Tables Vol C Tables 4.2.6.8 and 6.1.1.4'
N N 0.0061 0.0033 'International Tables Vol C Tables 4.2.6.8 and 6.1.1.4'
O O 0.0106 0.0060 'International Tables Vol C Tables 4.2.6.8 and 6.1.1.4'
Re Re -1.0185 7.2310 'International Tables Vol C Tables 4.2.6.8 and 6.1.1.4'
S S 0.1246 0.1234 'International Tables Vol C Tables 4.2.6.8 and 6.1.1.4'

loop_
_geom_angle_atom_site_label_1
_geom_angle_atom_site_label_2
_geom_angle_atom_site_label_3
_geom_angle
_geom_angle_site_symmetry_1
_geom_angle_site_symmetry_3
_geom_angle_publ_flag
C10 Re1 C9 89.8(2) . . ?
C10 Re1 C8 88.59(19) . . ?
C9 Re1 C8 86.28(19) . . ?
C10 Re1 N6 91.17(16) . . ?
C9 Re1 N6 100.52(16) . . ?
C8 Re1 N6 173.20(17) . . ?
C10 Re1 N5 97.26(17) . . ?
C9 Re1 N5 172.12(17) . . ?
C8 Re1 N5 97.40(17) . . ?
N6 Re1 N5 75.89(13) . . ?
C10 Re1 N1 172.61(15) . . ?
C9 Re1 N1 89.56(17) . . ?
C8 Re1 N1 98.71(16) . . ?
N6 Re1 N1 81.71(13) . . ?
N5 Re1 N1 83.01(14) . . ?
C1 N1 N2 108.6(4) . . ?
C1 N1 Re1 132.5(3) . . ?
N2 N1 Re1 118.5(3) . . ?
N3 N2 N1 110.3(3) . . ?
N2 N3 N4 107.1(3) . . ?
N3 N4 C1 109.3(4) . . ?
N3 N4 C2 118.0(3) . . ?
C1 N4 C2 132.5(4) . . ?
C11 N5 C15 117.6(4) . . ?
C11 N5 Re1 127.4(3) . . ?
C15 N5 Re1 114.8(3) . . ?
C20 N6 C16 118.6(4) . . ?
C20 N6 Re1 126.5(3) . . ?
C16 N6 Re1 114.8(3) . . ?
N1 C1 N4 104.7(3) . . ?
N1 C1 S1 126.2(4) . . ?
N4 C1 S1 129.1(3) . . ?
C7 C2 C3 120.3(4) . . ?
C7 C2 N4 121.8(4) . . ?
C3 C2 N4 117.9(4) . . ?
C4 C3 C2 118.8(4) . . ?
C5 C4 C3 120.0(4) . . ?
C4 C5 C6 121.4(5) . . ?
C4 C5 Cl1 119.7(4) . . ?
C6 C5 Cl1 119.0(4) . . ?
C5 C6 C7 119.0(4) . . ?
C2 C7 C6 120.4(4) . . ?
O1 C8 Re1 173.6(4) . . ?
O2 C9 Re1 176.0(4) . . ?
O3 C10 Re1 176.6(4) . . ?
N5 C11 C12 121.9(4) . . ?
C13 C12 C11 120.9(4) . . ?
C12 C13 C14 119.0(5) . . ?
C15 C14 C13 117.2(4) . . ?
C15 C14 C21 119.0(4) . . ?
C13 C14 C21 123.7(4) . . ?
N5 C15 C14 123.4(4) . . ?
N5 C15 C16 116.1(4) . . ?
C14 C15 C16 120.5(4) . . ?
N6 C16 C17 122.6(4) . . ?
N6 C16 C15 118.1(4) . . ?
C17 C16 C15 119.2(4) . . ?
C18 C17 C22 124.6(4) . . ?
C18 C17 C16 117.0(4) . . ?
C22 C17 C16 118.3(4) . . ?
C19 C18 C17 119.6(4) . . ?
C18 C19 C20 119.9(4) . . ?
N6 C20 C19 122.1(4) . . ?
C22 C21 C14 120.5(4) . . ?
C21 C22 C17 122.4(4) . . ?

loop_
_geom_bond_atom_site_label_1
_geom_bond_atom_site_label_2
_geom_bond_distance
_geom_bond_site_symmetry_2
_geom_bond_publ_flag
Re1 C10 1.912(5) . ?
Re1 C9 1.918(5) . ?
Re1 C8 1.939(5) . ?
Re1 N6 2.168(3) . ?
Re1 N5 2.177(4) . ?
Re1 N1 2.192(4) . ?
Cl1 C5 1.737(5) . ?
S1 C1 1.686(4) . ?
O1 C8 1.153(6) . ?
O2 C9 1.154(6) . ?
O3 C10 1.150(6) . ?
N1 C1 1.348(6) . ?
N1 N2 1.371(5) . ?
N2 N3 1.276(5) . ?
N3 N4 1.376(5) . ?
N4 C1 1.376(6) . ?
N4 C2 1.420(6) . ?
N5 C11 1.344(6) . ?
N5 C15 1.377(5) . ?
N6 C20 1.338(6) . ?
N6 C16 1.355(6) . ?
C2 C7 1.383(6) . ?
C2 C3 1.408(6) . ?
C3 C4 1.386(7) . ?
C4 C5 1.379(7) . ?
C5 C6 1.384(7) . ?
C6 C7 1.384(7) . ?
C11 C12 1.393(7) . ?
C12 C13 1.368(7) . ?
C13 C14 1.418(7) . ?
C14 C15 1.396(6) . ?
C14 C21 1.433(6) . ?
C15 C16 1.428(6) . ?
C16 C17 1.422(6) . ?
C17 C18 1.406(7) . ?
C17 C22 1.420(7) . ?
C18 C19 1.368(7) . ?
C19 C20 1.401(6) . ?
C21 C22 1.344(7) . ?
